data_7037649
loop_
_publ_author_name
'Hao, Yanwei'
'Wu, Di'
'Tian, Rongqiang'
'Duan, Zheng'
'Mathey, Fran\,cois'

_publ_section_title
;
 Insertion of phosphinidene complexes into the P-H bond of secondary
 phosphine oxides: a new version of the phospha-Wittig synthesis of
 P[double bond, length as m-dash]C double bonds.
;
_journal_issue 3
_journal_name_full 'Dalton transactions (Cambridge, England : 2003)'
_journal_page_first 891
_journal_page_last 893
_journal_paper_doi 10.1039/c5dt04245c
_journal_volume 45
_journal_year 2016
_chemical_formula_moiety 'C23 H16 O6 P2 W, C H2 Cl2'
_chemical_formula_sum 'C24 H18 Cl2 O6 P2 W'
_chemical_formula_weight 719.07
_chemical_name_systematic
;
 ? 
;
_space_group_crystal_system monoclinic
_space_group_IT_number 14
_space_group_name_Hall '-P 2ybc'
_space_group_name_H-M_alt 'P 1 21/c 1'
_symmetry_space_group_name_Hall '-P 2ybc'
_symmetry_space_group_name_H-M 'P 1 21/c 1'
_atom_sites_solution_hydrogens geom
_atom_sites_solution_primary heavy
_atom_sites_solution_secondary difmap
_audit_creation_date 2014-12-11
_audit_creation_method
;
Olex2 1.2
(compiled 2014.11.28 svn.r3106 for OlexSys, GUI svn.r4959)
;
_audit_update_record
;
2015-01-26 deposited with the CCDC.
2015-12-03 downloaded from the CCDC.
;
_cell_angle_alpha 90.00
_cell_angle_beta 97.974(3)
_cell_angle_gamma 90.00
_cell_formula_units_Z 4
_cell_length_a 6.34581(18)
_cell_length_b 19.8000(6)
_cell_length_c 21.5196(6)
_cell_measurement_reflns_used 4059
_cell_measurement_temperature 291(2)
_cell_measurement_theta_max 27.6910
_cell_measurement_theta_min 3.5300
_cell_volume 2677.73(14)
_computing_cell_refinement
;
CrysAlisPro, Agilent Technologies,
Version 1.171.36.28 (release 01-02-2013 CrysAlis171 .NET)
(compiled Feb  1 2013,16:14:44)
;
_computing_data_collection
;
CrysAlisPro, Agilent Technologies,
Version 1.171.36.28 (release 01-02-2013 CrysAlis171 .NET)
(compiled Feb  1 2013,16:14:44)
;
_computing_data_reduction
;
CrysAlisPro, Agilent Technologies,
Version 1.171.36.28 (release 01-02-2013 CrysAlis171 .NET)
(compiled Feb  1 2013,16:14:44)
;
_computing_molecular_graphics 'Olex2 (Dolomanov et al., 2009)'
_computing_publication_material 'Olex2 (Dolomanov et al., 2009)'
_computing_structure_refinement 'ShelXL (Sheldrick, 2008)'
_computing_structure_solution 'ShelXS (Sheldrick, 2008)'
_diffrn_ambient_temperature 291.15
_diffrn_detector_area_resol_mean 16.2312
_diffrn_measured_fraction_theta_full 0.998
_diffrn_measured_fraction_theta_max 0.998
_diffrn_measurement_details
;
  1 omega  -11.00   20.00   1.0000    4.0000
omega____ theta____ kappa____ phi______ frames
    -      -17.2885  -99.0000 -180.0000 31

  2 omega   -2.00   82.00   1.0000    4.0000
omega____ theta____ kappa____ phi______ frames
    -       19.8666   77.0000   60.0000 84

  3 omega  -50.00   49.00   1.0000    4.0000
omega____ theta____ kappa____ phi______ frames
    -       19.8666  -77.0000  -60.0000 99

  4 omega   32.00   57.00   1.0000    4.0000
omega____ theta____ kappa____ phi______ frames
    -       19.8666 -178.0000 -180.0000 25
;
_diffrn_measurement_device_type 'Xcalibur, Eos, Gemini'
_diffrn_measurement_method '\w scans'
_diffrn_orient_matrix_UB_11 -0.0937060000
_diffrn_orient_matrix_UB_12 0.0198367000
_diffrn_orient_matrix_UB_13 -0.0059743000
_diffrn_orient_matrix_UB_21 0.0486219000
_diffrn_orient_matrix_UB_22 0.0202275000
_diffrn_orient_matrix_UB_23 -0.0211978000
_diffrn_orient_matrix_UB_31 -0.0398732000
_diffrn_orient_matrix_UB_32 -0.0219611000
_diffrn_orient_matrix_UB_33 -0.0249367000
_diffrn_radiation_monochromator graphite
_diffrn_radiation_type MoK\a
_diffrn_radiation_wavelength 0.71073
_diffrn_reflns_av_R_equivalents 0.0302
_diffrn_reflns_av_unetI/netI 0.0474
_diffrn_reflns_limit_h_max 7
_diffrn_reflns_limit_h_min -7
_diffrn_reflns_limit_k_max 24
_diffrn_reflns_limit_k_min -23
_diffrn_reflns_limit_l_max 26
_diffrn_reflns_limit_l_min -25
_diffrn_reflns_number 11802
_diffrn_reflns_theta_full 26.00
_diffrn_reflns_theta_max 26.37
_diffrn_reflns_theta_min 3.05
_diffrn_source 'Enhance (Mo) X-ray Source'
_exptl_absorpt_coefficient_mu 4.669
_exptl_absorpt_correction_T_max 1.00000
_exptl_absorpt_correction_T_min 0.82400
_exptl_absorpt_correction_type multi-scan
_exptl_absorpt_process_details
;
CrysAlisPro, Agilent Technologies,
Version 1.171.36.28 (release 01-02-2013 CrysAlis171 .NET)
(compiled Feb  1 2013,16:14:44)
Empirical absorption correction using spherical harmonics,
 implemented in SCALE3 ABSPACK scaling algorithm.
;
_exptl_crystal_density_diffrn 1.784
_exptl_crystal_density_method 'not measured'
_exptl_crystal_F_000 1392
_exptl_crystal_size_max 0.2
_exptl_crystal_size_mid 0.2
_exptl_crystal_size_min 0.16
_refine_diff_density_max 0.469
_refine_diff_density_min -1.097
_refine_diff_density_rms 0.108
_refine_ls_extinction_method none
_refine_ls_goodness_of_fit_ref 1.096
_refine_ls_hydrogen_treatment mixed
_refine_ls_matrix_type full
_refine_ls_number_parameters 320
_refine_ls_number_reflns 5457
_refine_ls_number_restraints 0
_refine_ls_restrained_S_all 1.096
_refine_ls_R_factor_all 0.0501
_refine_ls_R_factor_gt 0.0364
_refine_ls_shift/su_max 0.002
_refine_ls_shift/su_mean 0.000
_refine_ls_structure_factor_coef Fsqd
_refine_ls_weighting_details 'calc w=1/[\s^2^(Fo^2^)+(0.0267P)^2^+0.1349P] where P=(Fo^2^+2Fc^2^)/3'
_refine_ls_weighting_scheme calc
_refine_ls_wR_factor_gt 0.0678
_refine_ls_wR_factor_ref 0.0720
_reflns_number_gt 4518
_reflns_number_total 5457
_reflns_threshold_expression >2sigma(I)
_cod_data_source_file c5dt04245c4.cif
_cod_data_source_block 201412270
_cod_depositor_comments 'Adding full bibliography for 7037649.cif.'
_cod_original_cell_volume 2677.73(13)
_cod_database_code 7037649
_chemical_oxdiff_formula C20H20N4O4W1P1
_reflns_odcompleteness_completeness 99.82
_reflns_odcompleteness_iscentric 1
_reflns_odcompleteness_theta 26.32
_olex2_refinement_description
;
1. Fixed Uiso
 At 1.2 times of:
  All C(H) groups, All C(H,H) groups
2.a Secondary CH2 refined with riding coordinates:
 C24(H24A,H24B)
2.b Aromatic/amide H refined with riding coordinates:
 C7(H7), C8(H8), C9(H9), C10(H10), C11(H11), C13(H13), C14(H14), C15(H15),
 C16(H16), C17(H17), C19(H19), C20(H20), C21(H21), C22(H22), C23(H23)
;
_olex2_submission_special_instructions 'No special instructions were received'

loop_
_space_group_symop_id
_space_group_symop_operation_xyz
1 'x, y, z'
2 '-x, y+1/2, -z+1/2'
3 '-x, -y, -z'
4 'x, -y-1/2, z-1/2'

loop_
_atom_site_label
_atom_site_type_symbol
_atom_site_fract_x
_atom_site_fract_y
_atom_site_fract_z
_atom_site_U_iso_or_equiv
_atom_site_adp_type
_atom_site_occupancy
_atom_site_calc_flag
_atom_site_refinement_flags_posn
W1 W -0.02446(3) 0.648086(9) 0.516101(9) 0.03201(7) Uani 1 d .
P1 P 0.1551(2) 0.72384(6) 0.60052(6) 0.0357(3) Uani 1 d .
P2 P 0.0401(2) 0.71027(7) 0.69194(6) 0.0387(3) Uani 1 d .
O1 O -0.4584(6) 0.7288(2) 0.5085(2) 0.0689(12) Uani 1 d .
O2 O 0.1076(7) 0.7488(2) 0.41373(19) 0.0695(12) Uani 1 d .
O3 O -0.2270(7) 0.55334(19) 0.40719(19) 0.0684(12) Uani 1 d .
O4 O 0.4031(7) 0.5659(2) 0.5139(3) 0.0861(16) Uani 1 d .
O5 O -0.1877(7) 0.5424(2) 0.61025(19) 0.0732(13) Uani 1 d .
O6 O -0.1965(6) 0.71398(19) 0.68373(17) 0.0576(10) Uani 1 d .
C1 C -0.3017(8) 0.7001(2) 0.5123(2) 0.0407(12) Uani 1 d .
C2 C 0.0640(8) 0.7133(2) 0.4512(2) 0.0431(12) Uani 1 d .
C3 C -0.1538(8) 0.5882(2) 0.4467(2) 0.0422(12) Uani 1 d .
C4 C 0.2532(9) 0.5954(2) 0.5167(3) 0.0475(13) Uani 1 d .
C5 C -0.1259(8) 0.5810(3) 0.5784(2) 0.0461(13) Uani 1 d .
C6 C 0.1447(9) 0.8155(2) 0.5927(2) 0.0416(12) Uani 1 d .
C7 C -0.0401(11) 0.8467(3) 0.5698(3) 0.0629(17) Uani 1 d .
H7 H -0.1612 0.8209 0.5574 0.076 Uiso 1 calc R
C8 C -0.0510(13) 0.9169(3) 0.5645(3) 0.084(2) Uani 1 d .
H8 H -0.1790 0.9378 0.5494 0.100 Uiso 1 calc R
C9 C 0.1254(16) 0.9540(3) 0.5816(3) 0.089(3) Uani 1 d .
H9 H 0.1196 1.0007 0.5768 0.107 Uiso 1 calc R
C10 C 0.3108(14) 0.9243(3) 0.6058(3) 0.085(2) Uani 1 d .
H10 H 0.4301 0.9508 0.6185 0.102 Uiso 1 calc R
C11 C 0.3240(12) 0.8539(3) 0.6116(3) 0.0662(18) Uani 1 d .
H11 H 0.4514 0.8333 0.6279 0.079 Uiso 1 calc R
C12 C 0.1660(8) 0.7730(2) 0.7450(2) 0.0381(12) Uani 1 d .
C13 C 0.0405(10) 0.8255(3) 0.7622(3) 0.0529(14) Uani 1 d .
H13 H -0.1031 0.8273 0.7461 0.063 Uiso 1 calc R
C14 C 0.1277(11) 0.8750(3) 0.8030(3) 0.0596(16) Uani 1 d .
H14 H 0.0423 0.9098 0.8145 0.071 Uiso 1 calc R
C15 C 0.3381(12) 0.8732(3) 0.8267(3) 0.0623(17) Uani 1 d .
H15 H 0.3961 0.9065 0.8543 0.075 Uiso 1 calc R
C16 C 0.4644(10) 0.8221(3) 0.8097(3) 0.0601(15) Uani 1 d .
H16 H 0.6080 0.8210 0.8260 0.072 Uiso 1 calc R
C17 C 0.3797(9) 0.7722(3) 0.7683(2) 0.0515(14) Uani 1 d .
H17 H 0.4670 0.7382 0.7564 0.062 Uiso 1 calc R
C18 C 0.1460(9) 0.6288(2) 0.7193(2) 0.0436(13) Uani 1 d .
C19 C 0.0160(10) 0.5899(3) 0.7523(2) 0.0613(17) Uani 1 d .
H19 H -0.1152 0.6065 0.7599 0.074 Uiso 1 calc R
C20 C 0.0827(14) 0.5268(4) 0.7736(3) 0.080(2) Uani 1 d .
H20 H -0.0025 0.5009 0.7962 0.096 Uiso 1 calc R
C21 C 0.2745(16) 0.5023(3) 0.7614(3) 0.090(3) Uani 1 d .
H21 H 0.3181 0.4594 0.7755 0.107 Uiso 1 calc R
C22 C 0.4037(12) 0.5401(3) 0.7286(3) 0.0727(19) Uani 1 d .
H22 H 0.5338 0.5231 0.7205 0.087 Uiso 1 calc R
C23 C 0.3384(9) 0.6032(3) 0.7079(2) 0.0527(14) Uani 1 d .
H23 H 0.4254 0.6290 0.6858 0.063 Uiso 1 calc R
Cl1 Cl 0.3786(4) 0.91110(12) 0.44608(11) 0.1233(8) Uani 1 d .
Cl2 Cl 0.7125(4) 0.85490(11) 0.38538(13) 0.1167(8) Uani 1 d .
C24 C 0.4460(12) 0.8639(3) 0.3860(3) 0.085(2) Uani 1 d .
H24A H 0.3843 0.8844 0.3467 0.102 Uiso 1 calc R
H24B H 0.3835 0.8194 0.3880 0.102 Uiso 1 calc R
H1 H 0.357(7) 0.7145(19) 0.6200(19) 0.039(12) Uiso 1 d .

loop_
_atom_site_aniso_label
_atom_site_aniso_U_11
_atom_site_aniso_U_22
_atom_site_aniso_U_33
_atom_site_aniso_U_23
_atom_site_aniso_U_13
_atom_site_aniso_U_12
W1 0.02586(11) 0.03270(11) 0.03770(11) -0.00001(9) 0.00518(8) -0.00131(9)
P1 0.0319(7) 0.0405(7) 0.0350(7) -0.0012(5) 0.0064(6) -0.0035(6)
P2 0.0320(7) 0.0458(8) 0.0396(7) -0.0012(6) 0.0094(6) -0.0010(6)
O1 0.032(2) 0.065(3) 0.112(4) 0.001(2) 0.020(2) 0.014(2)
O2 0.079(3) 0.068(3) 0.064(3) 0.018(2) 0.019(2) -0.011(2)
O3 0.073(3) 0.065(3) 0.061(3) -0.018(2) -0.008(2) -0.010(2)
O4 0.040(3) 0.050(2) 0.170(5) -0.006(3) 0.018(3) 0.012(2)
O5 0.084(3) 0.074(3) 0.060(3) 0.021(2) 0.005(2) -0.030(2)
O6 0.032(2) 0.077(3) 0.065(3) -0.004(2) 0.0131(19) -0.0050(19)
C1 0.034(3) 0.037(3) 0.053(3) 0.004(2) 0.011(2) -0.007(2)
C2 0.043(3) 0.045(3) 0.042(3) 0.002(2) 0.006(2) -0.002(3)
C3 0.039(3) 0.043(3) 0.044(3) 0.003(2) 0.006(2) 0.000(3)
C4 0.036(3) 0.032(3) 0.074(4) -0.001(3) 0.006(3) -0.003(3)
C5 0.044(3) 0.053(3) 0.040(3) 0.005(2) 0.002(2) -0.009(3)
C6 0.055(4) 0.041(3) 0.030(3) -0.003(2) 0.010(2) -0.010(3)
C7 0.070(5) 0.038(3) 0.078(4) -0.006(3) 0.003(4) -0.001(3)
C8 0.109(6) 0.051(4) 0.090(5) -0.005(4) 0.010(5) 0.009(4)
C9 0.155(9) 0.046(4) 0.065(5) -0.007(3) 0.010(5) -0.026(5)
C10 0.121(7) 0.063(4) 0.067(5) -0.005(3) -0.002(5) -0.044(5)
C11 0.078(5) 0.068(4) 0.053(4) -0.005(3) 0.009(3) -0.029(4)
C12 0.038(3) 0.046(3) 0.032(2) 0.002(2) 0.008(2) 0.001(3)
C13 0.053(4) 0.054(3) 0.052(3) 0.001(3) 0.010(3) 0.010(3)
C14 0.085(5) 0.043(3) 0.051(3) -0.009(3) 0.008(3) 0.018(3)
C15 0.084(5) 0.053(3) 0.051(4) -0.008(3) 0.014(4) -0.012(4)
C16 0.045(4) 0.065(4) 0.069(4) -0.010(3) 0.002(3) -0.008(3)
C17 0.048(4) 0.052(3) 0.057(3) -0.007(3) 0.014(3) -0.001(3)
C18 0.052(4) 0.046(3) 0.032(3) 0.002(2) 0.003(2) -0.008(3)
C19 0.069(4) 0.066(4) 0.048(3) 0.006(3) 0.006(3) -0.021(4)
C20 0.113(7) 0.067(5) 0.059(4) 0.023(3) 0.003(4) -0.029(5)
C21 0.136(8) 0.043(4) 0.074(5) 0.006(3) -0.037(5) -0.004(5)
C22 0.091(5) 0.055(4) 0.068(4) -0.006(3) -0.004(4) 0.009(4)
C23 0.063(4) 0.042(3) 0.053(3) -0.003(2) 0.008(3) 0.006(3)
Cl1 0.135(2) 0.1300(18) 0.1116(18) -0.0284(15) 0.0413(16) 0.0126(16)
Cl2 0.0855(17) 0.1262(18) 0.141(2) -0.0165(14) 0.0270(15) -0.0005(13)
C24 0.078(5) 0.102(5) 0.075(5) -0.001(4) 0.008(4) -0.013(4)

loop_
_atom_type_symbol
_atom_type_description
_atom_type_scat_dispersion_real
_atom_type_scat_dispersion_imag
_atom_type_scat_source
C C 0.0033 0.0016 'International Tables Vol C Tables 4.2.6.8 and 6.1.1.4'
H H 0.0000 0.0000 'International Tables Vol C Tables 4.2.6.8 and 6.1.1.4'
Cl Cl 0.1484 0.1585 'International Tables Vol C Tables 4.2.6.8 and 6.1.1.4'
O O 0.0106 0.0060 'International Tables Vol C Tables 4.2.6.8 and 6.1.1.4'
P P 0.1023 0.0942 'International Tables Vol C Tables 4.2.6.8 and 6.1.1.4'
W W -0.8490 6.8722 'International Tables Vol C Tables 4.2.6.8 and 6.1.1.4'

loop_
_geom_angle_atom_site_label_1
_geom_angle_atom_site_label_2
_geom_angle_atom_site_label_3
_geom_angle
C1 W1 P1 91.70(14)
C1 W1 C2 88.32(19)
C1 W1 C4 178.1(2)
C1 W1 C5 90.3(2)
C2 W1 P1 88.67(15)
C2 W1 C4 90.5(2)
C2 W1 C5 177.2(2)
C3 W1 P1 177.02(15)
C3 W1 C1 90.4(2)
C3 W1 C2 89.3(2)
C3 W1 C4 88.0(2)
C3 W1 C5 88.3(2)
C4 W1 P1 89.79(15)
C4 W1 C5 90.8(2)
C5 W1 P1 93.78(14)
W1 P1 H1 118.4(17)
P2 P1 W1 113.58(6)
P2 P1 H1 97.3(17)
C6 P1 W1 121.51(17)
C6 P1 P2 101.01(15)
C6 P1 H1 101.1(17)
O6 P2 P1 109.92(16)
O6 P2 C12 113.2(2)
O6 P2 C18 113.9(2)
C12 P2 P1 107.99(16)
C12 P2 C18 107.2(2)
C18 P2 P1 104.14(17)
O1 C1 W1 178.1(5)
O2 C2 W1 177.7(5)
O3 C3 W1 179.4(5)
O4 C4 W1 176.6(5)
O5 C5 W1 176.5(5)
C7 C6 P1 120.3(4)
C7 C6 C11 119.5(5)
C11 C6 P1 120.2(5)
C6 C7 H7 119.6
C6 C7 C8 120.9(6)
C8 C7 H7 119.6
C7 C8 H8 120.3
C9 C8 C7 119.5(7)
C9 C8 H8 120.3
C8 C9 H9 119.6
C8 C9 C10 120.8(7)
C10 C9 H9 119.6
C9 C10 H10 119.9
C9 C10 C11 120.3(7)
C11 C10 H10 119.9
C6 C11 C10 119.0(7)
C6 C11 H11 120.5
C10 C11 H11 120.5
C13 C12 P2 117.7(4)
C17 C12 P2 123.4(4)
C17 C12 C13 118.8(5)
C12 C13 H13 119.8
C14 C13 C12 120.5(6)
C14 C13 H13 119.8
C13 C14 H14 119.9
C15 C14 C13 120.3(6)
C15 C14 H14 119.9
C14 C15 H15 120.0
C14 C15 C16 120.0(6)
C16 C15 H15 120.0
C15 C16 H16 119.7
C15 C16 C17 120.5(6)
C17 C16 H16 119.7
C12 C17 C16 119.9(5)
C12 C17 H17 120.0
C16 C17 H17 120.0
C19 C18 P2 116.0(4)
C23 C18 P2 124.6(4)
C23 C18 C19 119.4(5)
C18 C19 H19 120.2
C20 C19 C18 119.6(6)
C20 C19 H19 120.2
C19 C20 H20 120.1
C21 C20 C19 119.9(6)
C21 C20 H20 120.1
C20 C21 H21 119.5
C20 C21 C22 120.9(6)
C22 C21 H21 119.5
C21 C22 H22 120.4
C23 C22 C21 119.2(7)
C23 C22 H22 120.4
C18 C23 H23 119.5
C22 C23 C18 120.9(6)
C22 C23 H23 119.5
Cl1 C24 Cl2 114.8(4)
Cl1 C24 H24A 108.6
Cl1 C24 H24B 108.6
Cl2 C24 H24A 108.6
Cl2 C24 H24B 108.6
H24A C24 H24B 107.6

loop_
_geom_bond_atom_site_label_1
_geom_bond_atom_site_label_2
_geom_bond_distance
W1 P1 2.5048(13)
W1 C1 2.031(5)
W1 C2 2.038(5)
W1 C3 1.992(5)
W1 C4 2.047(6)
W1 C5 2.054(5)
P1 P2 2.2078(17)
P1 C6 1.823(5)
P1 H1 1.31(4)
P2 O6 1.489(4)
P2 C12 1.798(5)
P2 C18 1.814(5)
O1 C1 1.138(6)
O2 C2 1.132(5)
O3 C3 1.143(6)
O4 C4 1.124(6)
O5 C5 1.131(5)
C6 C7 1.356(8)
C6 C11 1.381(8)
C7 H7 0.9300
C7 C8 1.396(7)
C8 H8 0.9300
C8 C9 1.348(10)
C9 H9 0.9300
C9 C10 1.353(10)
C10 H10 0.9300
C10 C11 1.402(8)
C11 H11 0.9300
C12 C13 1.390(7)
C12 C17 1.380(7)
C13 H13 0.9300
C13 C14 1.380(7)
C14 H14 0.9300
C14 C15 1.362(8)
C15 H15 0.9300
C15 C16 1.370(8)
C16 H16 0.9300
C16 C17 1.387(7)
C17 H17 0.9300
C18 C19 1.392(7)
C18 C23 1.375(7)
C19 H19 0.9300
C19 C20 1.378(8)
C20 H20 0.9300
C20 C21 1.369(10)
C21 H21 0.9300
C21 C22 1.375(9)
C22 H22 0.9300
C22 C23 1.371(7)
C23 H23 0.9300
Cl1 C24 1.698(7)
Cl2 C24 1.702(8)
C24 H24A 0.9700
C24 H24B 0.9700
